data_4089665
loop_
_publ_author_name
'Chaplin, Adrian B.'

_publ_section_title
;
 Rhodium(I) Complexes of the Conformationally Rigid IBioxMe4 Ligand:
 Preparation of Mono-, Bis-, and Tris-ligated NHC Complexes
;
_journal_issue 12
_journal_name_full Organometallics
_journal_page_first 3069
_journal_paper_doi 10.1021/om500332n
_journal_volume 33
_journal_year 2014
_chemical_formula_moiety 'C29 H40 N4 O4 Rh, C32 H12 B F24'
_chemical_formula_sum 'C61 H52 B F24 N4 O4 Rh'
_chemical_formula_weight 1474.78
_chemical_melting_point ?
_space_group_crystal_system orthorhombic
_space_group_IT_number 60
_space_group_name_Hall '-P 2n 2ab'
_space_group_name_H-M_alt 'P b c n'
_atom_sites_solution_hydrogens geom
_atom_sites_solution_primary direct
_atom_sites_solution_secondary difmap
_audit_creation_date 2013-10-27
_audit_creation_method
;
Olex2 1.2
(compiled 2013.09.17 svn.r2790 for OlexSys, GUI svn.r4601)
;
_cell_angle_alpha 90
_cell_angle_beta 90
_cell_angle_gamma 90
_cell_formula_units_Z 4
_cell_length_a 16.4704(10)
_cell_length_b 22.8734(5)
_cell_length_c 16.2804(4)
_cell_measurement_reflns_used 25367
_cell_measurement_temperature 150(2)
_cell_measurement_theta_max 31.5624
_cell_measurement_theta_min 2.7858
_cell_volume 6133.4(4)
_computing_cell_refinement
;
CrysAlisPro, Agilent Technologies,
Version 1.171.36.21 (release 14-08-2012 CrysAlis171 .NET)
(compiled Sep 14 2012,17:21:16)
;
_computing_data_collection
;
CrysAlisPro, Agilent Technologies,
Version 1.171.36.21 (release 14-08-2012 CrysAlis171 .NET)
(compiled Sep 14 2012,17:21:16)
;
_computing_data_reduction
;
CrysAlisPro, Agilent Technologies,
Version 1.171.36.21 (release 14-08-2012 CrysAlis171 .NET)
(compiled Sep 14 2012,17:21:16)
;
_computing_molecular_graphics
;
Ortep-3 for Windows: L. J. Farrugia, J. Appl. Cryst (1997), 30, 565.
;
_computing_publication_material
;
O. V. Dolomanov, L. J. Bourhis, R. J. Gildea, J. A. K. Howard and H. Puschmann,
OLEX2: a complete structure solution, refinement and analysis program.
J. Appl. Cryst. (2009). 42, 339-341.
;
_computing_structure_refinement
;
SHELX, G.M. Sheldrick, Acta Cryst.
(2008). A64, 112-122
;
_computing_structure_solution
;
SHELX, G.M. Sheldrick, Acta Cryst.
(2008). A64, 112-122
;
_diffrn_ambient_temperature 150(2)
_diffrn_detector_area_resol_mean 10.2833
_diffrn_measured_fraction_theta_full 0.999
_diffrn_measured_fraction_theta_max 0.999
_diffrn_measurement_details
;
#__ type_ start__ end____ width___ exp.time_
  1 omega  -38.00   87.00   1.0000   20.0000
omega____ theta____ kappa____ phi______ frames
    -       22.0171  -19.0000   60.0000 125

#__ type_ start__ end____ width___ exp.time_
  2 omega  -77.00  -39.00   1.0000   20.0000
omega____ theta____ kappa____ phi______ frames
    -      -22.9546  125.0000   27.0000 38

#__ type_ start__ end____ width___ exp.time_
  3 omega  -15.00  106.00   1.0000   20.0000
omega____ theta____ kappa____ phi______ frames
    -       22.0171   57.0000  120.0000 121

#__ type_ start__ end____ width___ exp.time_
  4 omega  -15.00  106.00   1.0000   20.0000
omega____ theta____ kappa____ phi______ frames
    -       22.0171   57.0000 -120.0000 121

#__ type_ start__ end____ width___ exp.time_
  5 omega   61.00  107.00   1.0000   20.0000
omega____ theta____ kappa____ phi______ frames
    -       22.0171  146.0000   13.0000 46

#__ type_ start__ end____ width___ exp.time_
  6 omega -119.00  -57.00   1.0000   20.0000
omega____ theta____ kappa____ phi______ frames
    -      -22.9546 -178.0000 -150.0000 62
;
_diffrn_measurement_device_type 'Oxford Diffraction: Xcalibur, Ruby, Gemini'
_diffrn_measurement_method '\w scans'
_diffrn_orient_matrix_UB_11 0.0420839000
_diffrn_orient_matrix_UB_12 -0.0056389000
_diffrn_orient_matrix_UB_13 -0.0047681000
_diffrn_orient_matrix_UB_21 0.0085093000
_diffrn_orient_matrix_UB_22 0.0299809000
_diffrn_orient_matrix_UB_23 0.0068897000
_diffrn_orient_matrix_UB_31 0.0033190000
_diffrn_orient_matrix_UB_32 -0.0054652000
_diffrn_orient_matrix_UB_33 0.0427510000
_diffrn_radiation_monochromator graphite
_diffrn_radiation_type 'Mo K\a'
_diffrn_radiation_wavelength 0.7107
_diffrn_reflns_av_R_equivalents 0.0370
_diffrn_reflns_av_unetI/netI 0.0193
_diffrn_reflns_Laue_measured_fraction_full 0.999
_diffrn_reflns_Laue_measured_fraction_max 0.999
_diffrn_reflns_limit_h_max 22
_diffrn_reflns_limit_h_min -22
_diffrn_reflns_limit_k_max 31
_diffrn_reflns_limit_k_min -31
_diffrn_reflns_limit_l_max 22
_diffrn_reflns_limit_l_min -22
_diffrn_reflns_number 73654
_diffrn_reflns_point_group_measured_fraction_full 0.999
_diffrn_reflns_point_group_measured_fraction_max 0.999
_diffrn_reflns_theta_full 29.575
_diffrn_reflns_theta_max 29.575
_diffrn_reflns_theta_min 2.911
_diffrn_source 'Enhance (Mo) X-ray Source'
_exptl_absorpt_coefficient_mu 0.403
_exptl_absorpt_correction_T_max 1.00000
_exptl_absorpt_correction_T_min 0.98067
_exptl_absorpt_correction_type multi-scan
_exptl_absorpt_process_details
;
CrysAlisPro, Agilent Technologies,
Version 1.171.36.21 (release 14-08-2012 CrysAlis171 .NET)
(compiled Sep 14 2012,17:21:16)
Empirical absorption correction using spherical harmonics,
 implemented in SCALE3 ABSPACK scaling algorithm.
;
_exptl_crystal_colour orange
_exptl_crystal_colour_primary orange
_exptl_crystal_density_diffrn 1.597
_exptl_crystal_density_meas ?
_exptl_crystal_description block
_exptl_crystal_F_000 2976
_exptl_crystal_recrystallization_method 'Crystals grown from C6H4F2-Heptane at 293 K'
_exptl_crystal_size_max 0.5000
_exptl_crystal_size_mid 0.1800
_exptl_crystal_size_min 0.1500
_refine_diff_density_max 0.645
_refine_diff_density_min -0.559
_refine_diff_density_rms 0.059
_refine_ls_extinction_method none
_refine_ls_goodness_of_fit_ref 1.069
_refine_ls_hydrogen_treatment constr
_refine_ls_matrix_type full
_refine_ls_number_parameters 490
_refine_ls_number_reflns 8596
_refine_ls_number_restraints 252
_refine_ls_restrained_S_all 1.296
_refine_ls_R_factor_all 0.0463
_refine_ls_R_factor_gt 0.0382
_refine_ls_shift/su_max 0.002
_refine_ls_shift/su_mean 0.000
_refine_ls_structure_factor_coef Fsqd
_refine_ls_weighting_details 'w=1/[\s^2^(Fo^2^)+(0.0312P)^2^+6.2410P] where P=(Fo^2^+2Fc^2^)/3'
_refine_ls_weighting_scheme calc
_refine_ls_wR_factor_gt 0.0838
_refine_ls_wR_factor_ref 0.0876
_reflns_Friedel_coverage 0.000
_reflns_number_gt 7467
_reflns_number_total 8596
_reflns_threshold_expression 'I > 2\s(I)'
_cod_data_source_file om500332n_si_002.cif
_cod_data_source_block 10
_cod_depositor_comments
;
The following automatic conversions were performed:

data item '_chemical_melting_point' value 'not measured' was changed
to '?' -- the value is undefined or not given.

data item '_exptl_crystal_density_meas' value 'not measured' was
changed to '?' -- the value is perceived as not measured.

Automatic conversion script
Id: cif_fix_values 6909 2019-04-08 15:41:33Z antanas 
;
_cod_database_code 4089665
_shelxl_version_number 2013-4
_shelx_space_group_comment
;
The symmetry employed for this shelxl refinement is uniquely defined
by the following loop, which should always be used as a source of
symmetry information in preference to the above space-group names.
They are only intended as comments.
;
_olex2_refinement_description
;
1. Fixed Uiso
 At 1.2 times of:
  All C(H) groups, All C(H,H) groups
 At 1.5 times of:
  All C(H,H,H) groups
2. Restrained distances
 C207-F1 \\sim C207-F2 \\sim C207-F3 \\sim C207-F101 \\sim C207-F102 \\sim
C207-F103
 with sigma of 0.01
 F1-F2 \\sim F2-F3 \\sim F3-F1 \\sim F101-F102 \\sim F102-F103 \\sim F103-F101
 with sigma of 0.01
 C203-F1 \\sim C203-F2 \\sim C203-F3 \\sim C203-F101 \\sim C203-F102 \\sim
C203-F103
 with sigma of 0.01
 C215-F7 \\sim C215-F8 \\sim C215-F9 \\sim C215-F107 \\sim C215-F108 \\sim
C215-F109
 with sigma of 0.01
 F7-F8 \\sim F8-F9 \\sim F9-F7 \\sim F107-F108 \\sim F108-F109 \\sim F109-F107
 with sigma of 0.01
 C211-F7 \\sim C211-F8 \\sim C211-F9 \\sim C211-F107 \\sim C211-F108 \\sim
C211-F109
 with sigma of 0.01
3. Uiso/Uaniso restraints and constraints
F1 \\sim F2 \\sim F3 \\sim F4 \\sim F5 \\sim F6 \\sim F7 \\sim F8 \\sim F9
\\sim F10 \\sim F11 \\sim F12 \\sim F101 \\sim F102 \\sim F103 \\sim F107 \\sim
F108 \\sim F109: within 1.7A with sigma of 0.007 and sigma for terminal atoms
of 0.01
Uanis(F1) \\sim Ueq, Uanis(F2) \\sim Ueq, Uanis(F3) \\sim Ueq, Uanis(F4) \\sim
Ueq, Uanis(F5) \\sim Ueq, Uanis(F6) \\sim Ueq, Uanis(F7) \\sim Ueq, Uanis(F8)
\\sim Ueq, Uanis(F9) \\sim Ueq, Uanis(F10) \\sim Ueq, Uanis(F11) \\sim Ueq,
Uanis(F12) \\sim Ueq, Uanis(F101) \\sim Ueq, Uanis(F102) \\sim Ueq, Uanis(F103)
\\sim Ueq, Uanis(F107) \\sim Ueq, Uanis(F108) \\sim Ueq, Uanis(F109) \\sim Ueq:
with sigma of 0.007 and sigma for terminal atoms of 0.01
4. Others
 Sof(F107)=Sof(F108)=Sof(F109)=1-FVAR(1)
 Sof(F7)=Sof(F8)=Sof(F9)=FVAR(1)
 Sof(F101)=Sof(F102)=Sof(F103)=1-FVAR(2)
 Sof(F1)=Sof(F2)=Sof(F3)=FVAR(2)
 Fixed Sof: H5A(0.5) H5B(0.5)
5.a Ternary CH refined with riding coordinates:
 C2(H2), C3(H3), C4(H4)
5.b Secondary CH2 refined with riding coordinates:
 C5(H5A,H5B), C12(H12A,H12B), C15(H15A,H15B)
5.c Aromatic/amide H refined with riding coordinates:
 C202(H202), C204(H204), C206(H206), C210(H210), C212(H212), C214(H214)
5.d Idealised Me refined as rotating group:
 C17(H17A,H17B,H17C), C18(H18A,H18B,H18C), C19(H19A,H19B,H19C), C20(H20A,H20B,
 H20C)
;

loop_
_space_group_symop_operation_xyz
'x, y, z'
'-x+1/2, -y+1/2, z+1/2'
'-x, y, -z+1/2'
'x+1/2, -y+1/2, -z'
'-x, -y, -z'
'x-1/2, y-1/2, -z-1/2'
'x, -y, z-1/2'
'-x-1/2, y-1/2, z'

loop_
_atom_site_label
_atom_site_type_symbol
_atom_site_fract_x
_atom_site_fract_y
_atom_site_fract_z
_atom_site_U_iso_or_equiv
_atom_site_adp_type
_atom_site_occupancy
_atom_site_site_symmetry_order
_atom_site_calc_flag
_atom_site_refinement_flags_posn
_atom_site_refinement_flags_adp
_atom_site_refinement_flags_occupancy
_atom_site_disorder_assembly
_atom_site_disorder_group
Rh1 Rh 1.0000 0.82299(2) 0.7500 0.01697(5) Uani 1 2 d S T P . .
O13 O 0.81494(9) 0.98808(6) 0.89519(9) 0.0361(3) Uani 1 1 d . . . . .
O16 O 0.94365(10) 0.94015(7) 1.04210(9) 0.0413(4) Uani 1 1 d . . . . .
N7 N 0.89571(9) 0.91942(6) 0.83342(9) 0.0219(3) Uani 1 1 d . . . . .
N10 N 0.97859(9) 0.89016(6) 0.92415(9) 0.0231(3) Uani 1 1 d . . . . .
C2 C 0.94228(12) 0.74987(7) 0.81078(12) 0.0260(4) Uani 1 1 d . . . . .
H2 H 0.8985 0.7544 0.8529 0.031 Uiso 1 1 calc R U . . .
C3 C 0.93357(12) 0.71127(8) 0.73417(12) 0.0270(4) Uani 1 1 d . . . . .
H3 H 0.8780 0.6966 0.7205 0.032 Uiso 1 1 calc R U . . .
C4 C 0.97596(13) 0.74959(8) 0.67023(11) 0.0266(4) Uani 1 1 d . . . . .
H4 H 0.9552 0.7543 0.6129 0.032 Uiso 1 1 calc R U . . .
C5 C 1.0000 0.66517(11) 0.7500 0.0287(5) Uani 1 2 d S T P . .
H5A H 1.0113 0.6405 0.7014 0.034 Uiso 0.5 1 calc R U P . .
H5B H 0.9887 0.6405 0.7986 0.034 Uiso 0.5 1 calc R U P . .
C6 C 0.95969(10) 0.88165(7) 0.84229(10) 0.0200(3) Uani 1 1 d . . . . .
C8 C 0.87679(12) 0.94964(8) 0.90418(12) 0.0274(4) Uani 1 1 d . . . . .
C9 C 0.92836(13) 0.93133(8) 0.96131(12) 0.0290(4) Uani 1 1 d . . . . .
C11 C 0.84028(12) 0.93751(8) 0.76635(11) 0.0262(4) Uani 1 1 d . . . . .
C12 C 0.77610(13) 0.97101(10) 0.81856(13) 0.0344(4) Uani 1 1 d . . . . .
H12A H 0.7570 1.0061 0.7886 0.041 Uiso 1 1 calc R U . . .
H12B H 0.7288 0.9455 0.8298 0.041 Uiso 1 1 calc R U . . .
C14 C 1.02962(12) 0.86388(8) 0.99105(11) 0.0257(4) Uani 1 1 d . . . . .
C15 C 1.02308(15) 0.91425(10) 1.05367(14) 0.0390(5) Uani 1 1 d . . . . .
H15A H 1.0288 0.8992 1.1104 0.047 Uiso 1 1 calc R U . . .
H15B H 1.0662 0.9436 1.0438 0.047 Uiso 1 1 calc R U . . .
C17 C 0.80246(12) 0.88419(10) 0.72584(13) 0.0320(4) Uani 1 1 d . . . . .
H17A H 0.7733 0.8612 0.7672 0.048 Uiso 1 1 calc R U . . .
H17B H 0.8453 0.8601 0.7012 0.048 Uiso 1 1 calc R U . . .
H17C H 0.7645 0.8968 0.6830 0.048 Uiso 1 1 calc R U . . .
C18 C 0.88395(14) 0.97791(9) 0.70700(14) 0.0365(5) Uani 1 1 d . . . . .
H18A H 0.9302 0.9573 0.6826 0.055 Uiso 1 1 calc R U . . .
H18B H 0.9035 1.0125 0.7366 0.055 Uiso 1 1 calc R U . . .
H18C H 0.8464 0.9901 0.6635 0.055 Uiso 1 1 calc R U . . .
C19 C 0.98770(13) 0.80951(9) 1.02575(12) 0.0314(4) Uani 1 1 d . . . . .
H19A H 0.9822 0.7801 0.9823 0.047 Uiso 1 1 calc R U . . .
H19B H 0.9338 0.8201 1.0464 0.047 Uiso 1 1 calc R U . . .
H19C H 1.0203 0.7935 1.0708 0.047 Uiso 1 1 calc R U . . .
C20 C 1.11776(12) 0.85442(10) 0.96886(13) 0.0328(4) Uani 1 1 d . . . . .
H20A H 1.1401 0.8904 0.9454 0.049 Uiso 1 1 calc R U . . .
H20B H 1.1219 0.8228 0.9285 0.049 Uiso 1 1 calc R U . . .
H20C H 1.1484 0.8439 1.0183 0.049 Uiso 1 1 calc R U . . .
F1 F 0.3975(4) 0.83390(16) 1.0497(2) 0.0806(16) Uani 0.515(4) 1 d D U P A 1
F2 F 0.3959(3) 0.91815(18) 1.09582(16) 0.0783(13) Uani 0.515(4) 1 d D U P A 1
F3 F 0.28901(19) 0.8847(3) 1.0521(3) 0.0826(16) Uani 0.515(4) 1 d D U P A 1
F4 F 0.39577(8) 1.08831(5) 0.88928(8) 0.0385(3) Uani 1 1 d . U . . .
F5 F 0.27410(7) 1.06066(5) 0.86238(8) 0.0372(3) Uani 1 1 d . U . . .
F6 F 0.36245(8) 1.06671(5) 0.76527(7) 0.0347(3) Uani 1 1 d . U . . .
F7 F 0.7367(5) 0.6490(3) 0.7773(5) 0.0596(18) Uani 0.507(19) 1 d D U P B 1
F8 F 0.6113(4) 0.6380(3) 0.7539(7) 0.072(2) Uani 0.507(19) 1 d D U P B 1
F9 F 0.6854(6) 0.6800(3) 0.6672(2) 0.0550(16) Uani 0.507(19) 1 d D U P B 1
F10 F 0.79289(10) 0.79852(11) 0.97567(12) 0.0924(8) Uani 1 1 d . U . . .
F11 F 0.72506(10) 0.87749(7) 0.97775(9) 0.0549(4) Uani 1 1 d . U . . .
F12 F 0.67855(10) 0.80288(7) 1.03850(8) 0.0539(4) Uani 1 1 d . U . . .
F101 F 0.3186(4) 0.9094(2) 1.0793(3) 0.0902(18) Uani 0.485(4) 1 d D U P A 2
F102 F 0.3198(3) 0.82981(18) 1.0184(2) 0.0812(14) Uani 0.485(4) 1 d D U P A 2
F103 F 0.4270(2) 0.8592(3) 1.0680(3) 0.0843(17) Uani 0.485(4) 1 d D U P A 2
F107 F 0.6047(3) 0.6468(3) 0.7250(6) 0.0588(17) Uani 0.493(19) 1 d D U P B 2
F108 F 0.7129(7) 0.6820(3) 0.6771(5) 0.067(2) Uani 0.493(19) 1 d D U P B 2
F109 F 0.7131(6) 0.6383(3) 0.7914(5) 0.067(2) Uani 0.493(19) 1 d D U P B 2
C201 C 0.45075(10) 0.90096(7) 0.81795(10) 0.0185(3) Uani 1 1 d . . . . .
C202 C 0.43011(11) 0.87780(8) 0.89493(11) 0.0232(3) Uani 1 1 d . . . . .
H202 H 0.4480 0.8395 0.9086 0.028 Uiso 1 1 calc R U . . .
C203 C 0.38445(11) 0.90876(8) 0.95184(11) 0.0266(4) Uani 1 1 d D . . . .
C204 C 0.35779(11) 0.96493(8) 0.93561(11) 0.0256(4) Uani 1 1 d . . . . .
H204 H 0.3276 0.9864 0.9751 0.031 Uiso 1 1 calc R U . . .
C205 C 0.37674(10) 0.98869(7) 0.85979(11) 0.0204(3) Uani 1 1 d . . . . .
C206 C 0.42074(10) 0.95724(7) 0.80185(10) 0.0189(3) Uani 1 1 d . . . . .
H206 H 0.4308 0.9744 0.7497 0.023 Uiso 1 1 calc R U . . .
C207 C 0.36502(14) 0.88177(11) 1.03291(13) 0.0459(6) Uani 1 1 d D . . . .
C208 C 0.35243(12) 1.05089(8) 0.84383(12) 0.0257(4) Uani 1 1 d . . . . .
C209 C 0.56997(10) 0.82027(7) 0.79238(10) 0.0186(3) Uani 1 1 d . . . . .
C210 C 0.59333(10) 0.76761(7) 0.75550(10) 0.0202(3) Uani 1 1 d . . . . .
H210 H 0.5666 0.7556 0.7066 0.024 Uiso 1 1 calc R U . . .
C211 C 0.65405(10) 0.73216(7) 0.78767(10) 0.0208(3) Uani 1 1 d D . . . .
C212 C 0.69608(10) 0.74852(8) 0.85764(11) 0.0226(3) Uani 1 1 d . . . . .
H212 H 0.7377 0.7245 0.8798 0.027 Uiso 1 1 calc R U . . .
C213 C 0.67535(10) 0.80126(8) 0.89430(10) 0.0231(3) Uani 1 1 d . . . . .
C214 C 0.61338(10) 0.83594(8) 0.86296(11) 0.0213(3) Uani 1 1 d . . . . .
H214 H 0.6001 0.8714 0.8903 0.026 Uiso 1 1 calc R U . . .
C215 C 0.67211(12) 0.67513(8) 0.74633(11) 0.0293(4) Uani 1 1 d D . . . .
C216 C 0.71836(13) 0.81936(10) 0.97140(13) 0.0345(4) Uani 1 1 d . . . . .
B200 B 0.5000 0.86158(11) 0.7500 0.0182(5) Uani 1 2 d S T P . .

loop_
_atom_site_aniso_label
_atom_site_aniso_U_11
_atom_site_aniso_U_22
_atom_site_aniso_U_33
_atom_site_aniso_U_23
_atom_site_aniso_U_13
_atom_site_aniso_U_12
Rh1 0.01888(9) 0.01428(8) 0.01775(8) 0.000 0.00055(7) 0.000
O13 0.0378(8) 0.0321(7) 0.0385(8) -0.0082(6) -0.0016(6) 0.0170(6)
O16 0.0538(10) 0.0427(9) 0.0273(7) -0.0156(6) -0.0079(7) 0.0152(8)
N7 0.0233(7) 0.0190(6) 0.0234(7) -0.0018(5) -0.0016(6) 0.0031(6)
N10 0.0265(8) 0.0206(7) 0.0221(7) -0.0027(6) -0.0041(6) 0.0026(6)
C2 0.0329(10) 0.0177(7) 0.0276(9) 0.0033(7) 0.0129(8) 0.0007(7)
C3 0.0277(9) 0.0195(8) 0.0338(10) -0.0004(7) 0.0007(7) -0.0041(7)
C4 0.0402(10) 0.0184(8) 0.0213(8) -0.0027(6) -0.0005(7) -0.0033(7)
C5 0.0388(15) 0.0167(10) 0.0307(13) 0.000 0.0072(12) 0.000
C6 0.0218(8) 0.0163(7) 0.0220(8) 0.0015(6) -0.0010(6) -0.0009(6)
C8 0.0298(9) 0.0226(8) 0.0298(9) -0.0056(7) 0.0008(7) 0.0064(7)
C9 0.0350(10) 0.0252(9) 0.0268(9) -0.0086(7) -0.0016(8) 0.0059(8)
C11 0.0239(9) 0.0286(9) 0.0260(9) 0.0031(7) -0.0004(7) 0.0081(7)
C12 0.0304(10) 0.0394(11) 0.0334(10) -0.0015(9) -0.0006(8) 0.0136(9)
C14 0.0297(9) 0.0261(8) 0.0213(8) -0.0016(7) -0.0061(7) 0.0005(7)
C15 0.0505(13) 0.0358(11) 0.0307(10) -0.0106(9) -0.0158(9) 0.0054(10)
C17 0.0268(10) 0.0409(11) 0.0284(9) -0.0023(8) -0.0052(8) 0.0027(8)
C18 0.0367(11) 0.0323(10) 0.0404(11) 0.0128(9) 0.0065(9) 0.0115(9)
C19 0.0358(11) 0.0349(10) 0.0234(9) 0.0030(7) -0.0011(8) -0.0008(8)
C20 0.0279(10) 0.0397(11) 0.0308(10) 0.0057(8) -0.0065(8) -0.0022(8)
F1 0.146(4) 0.052(2) 0.043(2) 0.0278(17) 0.032(3) 0.040(3)
F2 0.120(3) 0.096(3) 0.0186(13) 0.0098(15) -0.0051(17) -0.021(3)
F3 0.0419(18) 0.146(4) 0.060(3) 0.058(3) 0.0094(16) -0.016(2)
F4 0.0426(7) 0.0235(6) 0.0495(7) -0.0110(5) -0.0007(6) -0.0059(5)
F5 0.0277(6) 0.0259(6) 0.0579(8) 0.0004(5) 0.0061(6) 0.0085(5)
F6 0.0472(7) 0.0212(5) 0.0358(6) 0.0078(4) 0.0023(5) 0.0059(5)
F7 0.061(3) 0.053(3) 0.064(3) -0.023(2) -0.022(2) 0.045(2)
F8 0.072(3) 0.0270(19) 0.116(5) -0.022(3) 0.042(3) -0.012(2)
F9 0.096(4) 0.044(2) 0.0248(16) -0.0076(14) -0.002(2) 0.034(2)
F10 0.0422(9) 0.1530(19) 0.0821(13) -0.0724(13) -0.0393(9) 0.0438(11)
F11 0.0695(10) 0.0551(9) 0.0402(7) -0.0117(7) -0.0109(7) -0.0290(8)
F12 0.0775(11) 0.0610(9) 0.0230(6) 0.0010(6) -0.0075(7) -0.0181(8)
F101 0.151(4) 0.071(3) 0.049(2) 0.014(2) 0.064(3) 0.036(3)
F102 0.105(3) 0.085(3) 0.053(2) 0.0295(19) 0.023(2) -0.048(2)
F103 0.068(2) 0.135(4) 0.050(2) 0.056(3) -0.0195(18) -0.006(3)
F107 0.049(2) 0.030(2) 0.098(4) -0.028(2) -0.025(3) 0.0099(16)
F108 0.091(4) 0.055(2) 0.055(3) -0.015(2) 0.043(3) 0.006(3)
F109 0.111(5) 0.042(2) 0.049(3) -0.0069(18) -0.033(3) 0.045(3)
C201 0.0188(7) 0.0163(7) 0.0203(7) 0.0005(6) 0.0001(6) -0.0007(6)
C202 0.0238(8) 0.0197(7) 0.0260(8) 0.0063(6) 0.0012(7) 0.0019(6)
C203 0.0285(9) 0.0316(9) 0.0195(8) 0.0071(7) 0.0037(7) 0.0038(8)
C204 0.0273(9) 0.0284(9) 0.0211(8) -0.0019(7) 0.0040(7) 0.0055(7)
C205 0.0211(8) 0.0170(7) 0.0231(8) -0.0005(6) -0.0008(6) 0.0021(6)
C206 0.0205(8) 0.0173(7) 0.0190(7) 0.0017(6) 0.0017(6) -0.0002(6)
C207 0.0455(13) 0.0618(15) 0.0305(11) 0.0221(11) 0.0117(10) 0.0160(12)
C208 0.0265(9) 0.0180(7) 0.0326(9) -0.0026(7) 0.0025(7) 0.0022(7)
C209 0.0195(8) 0.0163(7) 0.0200(8) 0.0002(6) 0.0016(6) -0.0013(6)
C210 0.0216(8) 0.0194(7) 0.0196(7) -0.0013(6) -0.0017(6) 0.0021(6)
C211 0.0213(8) 0.0203(7) 0.0208(8) 0.0000(6) 0.0019(6) 0.0027(6)
C212 0.0178(8) 0.0291(9) 0.0209(8) 0.0025(7) 0.0008(6) 0.0035(7)
C213 0.0173(8) 0.0320(9) 0.0199(8) -0.0025(7) 0.0006(6) -0.0031(7)
C214 0.0186(8) 0.0219(8) 0.0233(8) -0.0050(6) 0.0019(6) -0.0017(6)
C215 0.0340(10) 0.0255(8) 0.0283(9) -0.0020(8) -0.0013(8) 0.0109(7)
C216 0.0263(10) 0.0484(12) 0.0288(10) -0.0109(9) -0.0050(8) 0.0028(9)
B200 0.0201(11) 0.0139(10) 0.0207(11) 0.000 -0.0001(10) 0.000

loop_
_atom_type_symbol
_atom_type_description
_atom_type_scat_dispersion_real
_atom_type_scat_dispersion_imag
_atom_type_scat_source
C C 0.0033 0.0016 'International Tables Vol C Tables 4.2.6.8 and 6.1.1.4'
H H 0.0000 0.0000 'International Tables Vol C Tables 4.2.6.8 and 6.1.1.4'
B B 0.0013 0.0007 'International Tables Vol C Tables 4.2.6.8 and 6.1.1.4'
N N 0.0061 0.0033 'International Tables Vol C Tables 4.2.6.8 and 6.1.1.4'
O O 0.0106 0.0060 'International Tables Vol C Tables 4.2.6.8 and 6.1.1.4'
F F 0.0171 0.0103 'International Tables Vol C Tables 4.2.6.8 and 6.1.1.4'
Rh Rh -1.1178 0.9187 'International Tables Vol C Tables 4.2.6.8 and 6.1.1.4'

loop_
_geom_angle_atom_site_label_1
_geom_angle_atom_site_label_2
_geom_angle_atom_site_label_3
_geom_angle
_geom_angle_site_symmetry_1
_geom_angle_site_symmetry_3
C2 Rh1 C2 78.74(9) . 3_756
C4 Rh1 C2 66.01(7) . .
C4 Rh1 C2 37.29(8) 3_756 .
C4 Rh1 C2 37.29(8) . 3_756
C4 Rh1 C2 66.01(7) 3_756 3_756
C4 Rh1 C4 77.93(10) . 3_756
C6 Rh1 C2 91.57(7) 3_756 3_756
C6 Rh1 C2 161.92(7) . 3_756
C6 Rh1 C2 161.92(7) 3_756 .
C6 Rh1 C2 91.58(7) . .
C6 Rh1 C4 149.38(7) . .
C6 Rh1 C4 97.08(7) 3_756 .
C6 Rh1 C4 97.08(7) . 3_756
C6 Rh1 C4 149.38(7) 3_756 3_756
C6 Rh1 C6 101.51(9) . 3_756
C8 O13 C12 104.43(14) . .
C9 O16 C15 103.49(15) . .
C6 N7 C8 113.69(15) . .
C6 N7 C11 136.66(15) . .
C8 N7 C11 109.65(14) . .
C6 N10 C9 112.36(15) . .
C6 N10 C14 140.27(15) . .
C9 N10 C14 106.76(14) . .
C3 C2 Rh1 96.55(11) . .
C4 C2 Rh1 71.19(10) 3_756 .
C4 C2 C3 105.68(16) 3_756 .
C2 C3 C5 101.03(14) . .
C4 C3 C2 100.41(14) . .
C4 C3 C5 100.48(14) . .
C2 C4 Rh1 71.52(10) 3_756 .
C2 C4 C3 107.17(16) 3_756 .
C3 C4 Rh1 96.89(11) . .
C3 C5 C3 93.66(19) . 3_756
N7 C6 Rh1 124.40(12) . .
N7 C6 N10 100.72(14) . .
N10 C6 Rh1 134.55(12) . .
O13 C8 N7 113.91(16) . .
C9 C8 O13 139.67(18) . .
C9 C8 N7 106.41(16) . .
O16 C9 N10 114.36(17) . .
C8 C9 O16 138.80(18) . .
C8 C9 N10 106.82(16) . .
N7 C11 C12 98.82(14) . .
N7 C11 C17 110.37(15) . .
N7 C11 C18 110.31(16) . .
C17 C11 C12 110.69(17) . .
C18 C11 C12 111.67(16) . .
C18 C11 C17 113.98(17) . .
O13 C12 C11 107.55(15) . .
N10 C14 C15 98.12(14) . .
N10 C14 C19 109.92(15) . .
N10 C14 C20 114.94(16) . .
C19 C14 C15 109.36(17) . .
C20 C14 C15 109.39(17) . .
C20 C14 C19 113.89(17) . .
O16 C15 C14 106.42(16) . .
C202 C201 C206 115.33(15) . .
C202 C201 B200 120.99(14) . .
C206 C201 B200 123.47(14) . .
C203 C202 C201 122.36(16) . .
C202 C203 C207 119.72(17) . .
C204 C203 C202 121.24(16) . .
C204 C203 C207 119.03(17) . .
C203 C204 C205 117.61(16) . .
C204 C205 C206 121.29(16) . .
C204 C205 C208 117.80(16) . .
C206 C205 C208 120.81(16) . .
C205 C206 C201 122.11(15) . .
F1 C207 F2 101.7(3) . .
F1 C207 F3 114.1(3) . .
F1 C207 C203 117.6(2) . .
F2 C207 C203 108.7(2) . .
F3 C207 F2 98.3(3) . .
F3 C207 C203 113.6(2) . .
F101 C207 F102 101.7(3) . .
F101 C207 F103 115.1(4) . .
F101 C207 C203 117.2(3) . .
F102 C207 C203 108.1(2) . .
F103 C207 F102 98.9(3) . .
F103 C207 C203 113.0(3) . .
F4 C208 F5 106.36(15) . .
F4 C208 F6 106.83(15) . .
F4 C208 C205 111.62(16) . .
F5 C208 C205 112.02(15) . .
F6 C208 F5 106.74(16) . .
F6 C208 C205 112.87(15) . .
C210 C209 C214 115.60(15) . .
C210 C209 B200 120.51(14) . .
C214 C209 B200 123.77(14) . .
C211 C210 C209 122.55(16) . .
C210 C211 C215 118.80(15) . .
C212 C211 C210 120.80(16) . .
C212 C211 C215 120.39(16) . .
C211 C212 C213 117.75(16) . .
C212 C213 C214 121.24(16) . .
C212 C213 C216 118.91(17) . .
C214 C213 C216 119.78(17) . .
C213 C214 C209 122.02(16) . .
F7 C215 C211 112.5(3) . .
F8 C215 F7 106.5(4) . .
F8 C215 C211 111.6(3) . .
F9 C215 F7 106.2(4) . .
F9 C215 F8 105.9(4) . .
F9 C215 C211 113.6(3) . .
F107 C215 C211 112.1(3) . .
F108 C215 F107 105.0(4) . .
F108 C215 C211 112.4(3) . .
F109 C215 F107 105.3(4) . .
F109 C215 F108 107.1(4) . .
F109 C215 C211 114.4(3) . .
F10 C216 F11 106.2(2) . .
F10 C216 F12 108.3(2) . .
F10 C216 C213 112.58(17) . .
F11 C216 C213 112.20(18) . .
F12 C216 F11 105.03(17) . .
F12 C216 C213 112.13(17) . .
C201 B200 C201 113.42(18) 3_656 .
C201 B200 C209 112.30(8) 3_656 3_656
C201 B200 C209 104.60(8) . 3_656
C201 B200 C209 112.30(8) . .
C201 B200 C209 104.60(8) 3_656 .
C209 B200 C209 109.74(18) . 3_656

loop_
_geom_bond_atom_site_label_1
_geom_bond_atom_site_label_2
_geom_bond_distance
_geom_bond_site_symmetry_2
Rh1 C2 2.1633(17) .
Rh1 C2 2.1633(17) 3_756
Rh1 C4 2.1591(17) 3_756
Rh1 C4 2.1590(17) .
Rh1 C6 2.1211(17) .
Rh1 C6 2.1212(17) 3_756
O13 C8 1.354(2) .
O13 C12 1.455(3) .
O16 C9 1.354(2) .
O16 C15 1.448(3) .
N7 C6 1.370(2) .
N7 C8 1.379(2) .
N7 C11 1.482(2) .
N10 C6 1.382(2) .
N10 C9 1.392(2) .
N10 C14 1.501(2) .
C2 C3 1.535(3) .
C2 C4 1.382(3) 3_756
C3 C4 1.530(3) .
C3 C5 1.541(3) .
C4 C2 1.382(3) 3_756
C5 C3 1.541(3) 3_756
C8 C9 1.327(3) .
C11 C12 1.558(3) .
C11 C17 1.520(3) .
C11 C18 1.518(3) .
C14 C15 1.542(3) .
C14 C19 1.531(3) .
C14 C20 1.512(3) .
F1 C207 1.249(4) .
F2 C207 1.414(4) .
F3 C207 1.292(4) .
F4 C208 1.338(2) .
F5 C208 1.344(2) .
F6 C208 1.339(2) .
F7 C215 1.319(4) .
F8 C215 1.319(4) .
F9 C215 1.312(4) .
F10 C216 1.319(2) .
F11 C216 1.338(3) .
F12 C216 1.329(3) .
F101 C207 1.246(4) .
F102 C207 1.422(4) .
F103 C207 1.278(4) .
F107 C215 1.332(4) .
F108 C215 1.322(4) .
F109 C215 1.306(4) .
C201 C202 1.403(2) .
C201 C206 1.404(2) .
C201 B200 1.641(2) .
C202 C203 1.388(3) .
C203 C204 1.383(3) .
C203 C207 1.492(3) .
C204 C205 1.384(2) .
C205 C206 1.390(2) .
C205 C208 1.501(2) .
C209 C210 1.400(2) .
C209 C214 1.400(2) .
C209 B200 1.642(2) .
C210 C211 1.390(2) .
C211 C212 1.384(2) .
C211 C215 1.498(2) .
C212 C213 1.389(3) .
C213 C214 1.390(3) .
C213 C216 1.500(3) .
B200 C201 1.641(2) 3_656
B200 C209 1.642(2) 3_656
